data_2236903
loop_
_publ_author_name
'Asiri, Abdullah M.'
'Arshad, Muhammad Nadeem'
'Ishaq, Muhammad'
'Alamry, Khalid A.'
'Bokhari, Tanveer Hussain'

_publ_section_title
;
 <i>cis</i>-Dichloridobis(<i>N</i>,<i>N</i>,<i>N</i>',<i>N</i>'-tetramethylethane-1,2-diamine)platinum(II)
;
_journal_coeditor_code HB7001
_journal_issue 12
_journal_name_full 'Acta Crystallographica Section E'
_journal_page_first m1562
_journal_paper_doi 10.1107/S1600536812048295
_journal_volume 68
_journal_year 2012
_chemical_formula_iupac '[Pt Cl2 (C6 H16 N2)]'
_chemical_formula_moiety 'C6 H16 Cl2 N2 Pt'
_chemical_formula_sum 'C6 H16 Cl2 N2 Pt'
_chemical_formula_weight 382.20
_chemical_name_systematic
<i>cis</i>-Dichloridobis(<i>N</i>,<i>N</i>,<i>N</i>',<i>N</i>'-tetramethylethane-1,2-diamine)platinum(II)
_space_group_IT_number 9
_symmetry_cell_setting monoclinic
_symmetry_space_group_name_Hall 'I -2ya'
_symmetry_space_group_name_H-M 'I 1 a 1'
_atom_sites_solution_hydrogens geom
_atom_sites_solution_primary direct
_atom_sites_solution_secondary difmap
_audit_creation_method SHELXL-97
_cell_angle_alpha 90.00
_cell_angle_beta 110.549(2)
_cell_angle_gamma 90.00
_cell_formula_units_Z 4
_cell_length_a 11.8893(2)
_cell_length_b 6.02070(10)
_cell_length_c 15.8036(3)
_cell_measurement_reflns_used 6609
_cell_measurement_temperature 296(2)
_cell_measurement_theta_max 74.3326
_cell_measurement_theta_min 4.0420
_cell_volume 1059.27(3)
_computing_cell_refinement 'CrysAlis PRO (Agilent, 2012)'
_computing_data_collection 'CrysAlis PRO (Agilent, 2012)'
_computing_data_reduction 'CrysAlis PRO (Agilent, 2012)'
_computing_molecular_graphics 'PLATON (Spek, 2009)'
_computing_publication_material 'WinGX (Farrugia, 2012) and X-SEED (Barbour, 2001)'
_computing_structure_refinement 'SHELXL97 (Sheldrick, 2008)'
_computing_structure_solution 'SHELXS97 (Sheldrick, 2008)'
_diffrn_ambient_temperature 296(2)
_diffrn_measured_fraction_theta_full 0.991
_diffrn_measured_fraction_theta_max 0.984
_diffrn_measurement_device_type 'Agilent SuperNova (Dual, Cu at zero, Atlas, CCD)'
_diffrn_measurement_method '\w scans'
_diffrn_radiation_monochromator mirror
_diffrn_radiation_source 'SuperNova (Cu) X-ray Source'
_diffrn_radiation_type CuK\a
_diffrn_radiation_wavelength 1.54184
_diffrn_reflns_av_R_equivalents 0.0471
_diffrn_reflns_av_sigmaI/netI 0.0278
_diffrn_reflns_limit_h_max 14
_diffrn_reflns_limit_h_min -14
_diffrn_reflns_limit_k_max 7
_diffrn_reflns_limit_k_min -6
_diffrn_reflns_limit_l_max 19
_diffrn_reflns_limit_l_min -19
_diffrn_reflns_number 6899
_diffrn_reflns_theta_full 72.50
_diffrn_reflns_theta_max 74.50
_diffrn_reflns_theta_min 7.95
_diffrn_standards_number 0
_exptl_absorpt_coefficient_mu 28.992
_exptl_absorpt_correction_T_max 1.000
_exptl_absorpt_correction_T_min 0.149
_exptl_absorpt_correction_type multi-scan
_exptl_absorpt_process_details '(CrysAlis PRO; Agilent, 2012)'
_exptl_crystal_colour yellow
_exptl_crystal_density_diffrn 2.397
_exptl_crystal_density_method 'not measured'
_exptl_crystal_description 'cut needle'
_exptl_crystal_F_000 712
_exptl_crystal_size_max 0.22
_exptl_crystal_size_mid 0.21
_exptl_crystal_size_min 0.07
_refine_diff_density_max 1.834
_refine_diff_density_min -2.015
_refine_ls_abs_structure_details 'Flack (1983), 1005 Friedel pairs'
_refine_ls_abs_structure_Flack -0.02(2)
_refine_ls_extinction_coef 0.00105(13)
_refine_ls_extinction_expression Fc^*^=kFc[1+0.001xFc^2^\l^3^/sin(2\q)]^-1/4^
_refine_ls_extinction_method 'SHELXL97 (Sheldrick, 2008)'
_refine_ls_goodness_of_fit_ref 1.033
_refine_ls_hydrogen_treatment constr
_refine_ls_matrix_type full
_refine_ls_number_parameters 105
_refine_ls_number_reflns 2091
_refine_ls_number_restraints 2
_refine_ls_restrained_S_all 1.033
_refine_ls_R_factor_all 0.0442
_refine_ls_R_factor_gt 0.0441
_refine_ls_shift/su_max 0.000
_refine_ls_shift/su_mean 0.000
_refine_ls_structure_factor_coef Fsqd
_refine_ls_weighting_details 'calc w=1/[\s^2^(Fo^2^)+(0.1007P)^2^] where P=(Fo^2^+2Fc^2^)/3'
_refine_ls_weighting_scheme calc
_refine_ls_wR_factor_gt 0.1152
_refine_ls_wR_factor_ref 0.1159
_reflns_number_gt 2067
_reflns_number_total 2091
_reflns_threshold_expression I>2\s(I)
_cod_data_source_file hb7001.cif
_cod_data_source_block I
_cod_original_sg_symbol_H-M 'I a'
_cod_database_code 2236903
_cod_database_fobs_code 2236903

loop_
_symmetry_equiv_pos_as_xyz
'x, y, z'
'x+1/2, -y, z'
'x+1/2, y+1/2, z+1/2'
'x+1, -y+1/2, z+1/2'

loop_
_atom_site_type_symbol
_atom_site_label
_atom_site_fract_x
_atom_site_fract_y
_atom_site_fract_z
_atom_site_U_iso_or_equiv
_atom_site_adp_type
_atom_site_calc_flag
_atom_site_refinement_flags
_atom_site_occupancy
_atom_site_symmetry_multiplicity
Pt Pt1 0.5018(3) 0.74348(4) 0.3050(2) 0.0267(2) Uani d . 1 1
Cl Cl1 0.4170(2) 0.9830(3) 0.37829(16) 0.0534(5) Uani d . 1 1
Cl Cl2 0.3628(2) 0.8443(5) 0.16737(16) 0.0595(6) Uani d . 1 1
N N1 0.6301(5) 0.6421(11) 0.4255(3) 0.0315(11) Uani d . 1 1
N N2 0.5876(5) 0.5269(10) 0.2453(3) 0.0354(12) Uani d . 1 1
C C1 0.5722(6) 0.5088(14) 0.4782(4) 0.0471(19) Uani d . 1 1
H H1A 0.6327 0.4523 0.5318 0.071 Uiso calc R 1 1
H H1B 0.5291 0.3870 0.4420 0.071 Uiso calc R 1 1
H H1C 0.5174 0.6009 0.4949 0.071 Uiso calc R 1 1
C C2 0.6976(8) 0.828(2) 0.4835(5) 0.0472(18) Uani d . 1 1
H H2A 0.6438 0.9147 0.5034 0.071 Uiso calc R 1 1
H H2B 0.7320 0.9203 0.4494 0.071 Uiso calc R 1 1
H H2C 0.7604 0.7687 0.5351 0.071 Uiso calc R 1 1
C C3 0.7209(7) 0.5022(14) 0.4027(4) 0.0481(18) Uani d . 1 1
H H3A 0.7820 0.5970 0.3941 0.058 Uiso calc R 1 1
H H3B 0.7599 0.4007 0.4519 0.058 Uiso calc R 1 1
C C4 0.6581(7) 0.3734(14) 0.3176(5) 0.0483(16) Uani d . 1 1
H H4A 0.7168 0.2957 0.2988 0.058 Uiso calc R 1 1
H H4B 0.6051 0.2640 0.3288 0.058 Uiso calc R 1 1
C C5 0.6643(9) 0.6529(18) 0.2053(6) 0.058(2) Uani d . 1 1
H H5A 0.7253 0.7315 0.2522 0.087 Uiso calc R 1 1
H H5B 0.6157 0.7570 0.1618 0.087 Uiso calc R 1 1
H H5C 0.7014 0.5516 0.1762 0.087 Uiso calc R 1 1
C C6 0.5055(10) 0.3861(19) 0.1728(7) 0.073(3) Uani d . 1 1
H H6A 0.5513 0.2764 0.1549 0.109 Uiso calc R 1 1
H H6B 0.4627 0.4771 0.1218 0.109 Uiso calc R 1 1
H H6C 0.4493 0.3136 0.1948 0.109 Uiso calc R 1 1

loop_
_atom_site_aniso_label
_atom_site_aniso_U_11
_atom_site_aniso_U_22
_atom_site_aniso_U_33
_atom_site_aniso_U_12
_atom_site_aniso_U_13
_atom_site_aniso_U_23
Pt1 0.0225(3) 0.0267(3) 0.0262(3) -0.0006(2) 0.00272(17) 0.00193(19)
Cl1 0.0403(8) 0.0435(11) 0.0769(11) 0.0024(7) 0.0214(8) -0.0180(9)
Cl2 0.0491(9) 0.0623(17) 0.0450(8) 0.0031(10) -0.0111(6) 0.0197(10)
N1 0.027(2) 0.042(4) 0.020(2) -0.002(2) 0.001(2) 0.002(2)
N2 0.036(2) 0.039(3) 0.033(2) 0.005(2) 0.014(2) -0.001(2)
C1 0.045(4) 0.056(5) 0.033(3) -0.009(3) 0.005(3) 0.013(3)
C2 0.044(4) 0.056(6) 0.033(4) -0.025(4) 0.003(3) -0.013(4)
C3 0.038(3) 0.061(5) 0.036(3) 0.019(3) 0.002(3) 0.003(3)
C4 0.046(4) 0.046(4) 0.050(4) 0.018(3) 0.014(3) 0.005(3)
C5 0.068(5) 0.064(7) 0.057(4) 0.005(5) 0.040(4) 0.010(4)
C6 0.079(6) 0.069(7) 0.065(5) 0.000(5) 0.019(4) -0.037(5)

loop_
_atom_type_symbol
_atom_type_description
_atom_type_scat_dispersion_real
_atom_type_scat_dispersion_imag
_atom_type_scat_source
C C 0.0033 0.0016 'International Tables Vol C Tables 4.2.6.8 and 6.1.1.4'
H H 0.0000 0.0000 'International Tables Vol C Tables 4.2.6.8 and 6.1.1.4'
N N 0.0061 0.0033 'International Tables Vol C Tables 4.2.6.8 and 6.1.1.4'
Cl Cl 0.3639 0.7018 'International Tables Vol C Tables 4.2.6.8 and 6.1.1.4'
Pt Pt -4.5932 6.9264 'International Tables Vol C Tables 4.2.6.8 and 6.1.1.4'

loop_
_geom_angle_atom_site_label_1
_geom_angle_atom_site_label_2
_geom_angle_atom_site_label_3
_geom_angle
N1 Pt1 N2 84.9(3)
N1 Pt1 Cl1 91.9(2)
N2 Pt1 Cl1 176.7(3)
N1 Pt1 Cl2 177.2(2)
N2 Pt1 Cl2 92.3(2)
Cl1 Pt1 Cl2 90.83(16)
C1 N1 C2 108.4(5)
C1 N1 C3 110.1(6)
C2 N1 C3 106.9(6)
C1 N1 Pt1 109.7(4)
C2 N1 Pt1 114.1(6)
C3 N1 Pt1 107.6(3)
C4 N2 C5 112.4(6)
C4 N2 C6 106.3(7)
C5 N2 C6 107.4(6)
C4 N2 Pt1 106.0(4)
C5 N2 Pt1 110.2(5)
C6 N2 Pt1 114.5(5)
N1 C1 H1A 109.5
N1 C1 H1B 109.5
H1A C1 H1B 109.5
N1 C1 H1C 109.5
H1A C1 H1C 109.5
H1B C1 H1C 109.5
N1 C2 H2A 109.5
N1 C2 H2B 109.5
H2A C2 H2B 109.5
N1 C2 H2C 109.5
H2A C2 H2C 109.5
H2B C2 H2C 109.5
C4 C3 N1 109.2(5)
C4 C3 H3A 109.8
N1 C3 H3A 109.8
C4 C3 H3B 109.8
N1 C3 H3B 109.8
H3A C3 H3B 108.3
N2 C4 C3 109.7(6)
N2 C4 H4A 109.7
C3 C4 H4A 109.7
N2 C4 H4B 109.7
C3 C4 H4B 109.7
H4A C4 H4B 108.2
N2 C5 H5A 109.5
N2 C5 H5B 109.5
H5A C5 H5B 109.5
N2 C5 H5C 109.5
H5A C5 H5C 109.5
H5B C5 H5C 109.5
N2 C6 H6A 109.5
N2 C6 H6B 109.5
H6A C6 H6B 109.5
N2 C6 H6C 109.5
H6A C6 H6C 109.5
H6B C6 H6C 109.5

loop_
_geom_bond_atom_site_label_1
_geom_bond_atom_site_label_2
_geom_bond_distance
_geom_bond_publ_flag
Pt1 N1 2.071(7) y
Pt1 N2 2.076(6) y
Pt1 Cl1 2.292(4) y
Pt1 Cl2 2.304(5) y
N1 C1 1.488(7) ?
N1 C2 1.490(10) ?
N1 C3 1.510(8) ?
N2 C4 1.480(9) ?
N2 C5 1.486(9) ?
N2 C6 1.483(10) ?
C1 H1A 0.9600 ?
C1 H1B 0.9600 ?
C1 H1C 0.9600 ?
C2 H2A 0.9600 ?
C2 H2B 0.9600 ?
C2 H2C 0.9600 ?
C3 C4 1.504(11) ?
C3 H3A 0.9700 ?
C3 H3B 0.9700 ?
C4 H4A 0.9700 ?
C4 H4B 0.9700 ?
C5 H5A 0.9600 ?
C5 H5B 0.9600 ?
C5 H5C 0.9600 ?
C6 H6A 0.9600 ?
C6 H6B 0.9600 ?
C6 H6C 0.9600 ?

loop_
_geom_hbond_atom_site_label_D
_geom_hbond_atom_site_label_H
_geom_hbond_atom_site_label_A
_geom_hbond_site_symmetry_A
_geom_hbond_distance_DH
_geom_hbond_distance_HA
_geom_hbond_distance_DA
_geom_hbond_angle_DHA
C1 H1B Cl1 1_545 0.96 2.79 3.724(8) 166
C4 H4A Cl1 2_565 0.97 2.82 3.596(7) 137

loop_
_geom_torsion_atom_site_label_1
_geom_torsion_atom_site_label_2
_geom_torsion_atom_site_label_3
_geom_torsion_atom_site_label_4
_geom_torsion
N2 Pt1 N1 C1 -111.5(5)
Cl1 Pt1 N1 C1 69.7(5)
Cl2 Pt1 N1 C1 -108(5)
N2 Pt1 N1 C2 126.6(4)
Cl1 Pt1 N1 C2 -52.2(4)
Cl2 Pt1 N1 C2 130(5)
N2 Pt1 N1 C3 8.3(5)
Cl1 Pt1 N1 C3 -170.5(5)
Cl2 Pt1 N1 C3 11(5)
N1 Pt1 N2 C4 19.1(5)
Cl1 Pt1 N2 C4 40(4)
Cl2 Pt1 N2 C4 -160.7(5)
N1 Pt1 N2 C5 -102.8(5)
Cl1 Pt1 N2 C5 -82(4)
Cl2 Pt1 N2 C5 77.3(5)
N1 Pt1 N2 C6 135.9(7)
Cl1 Pt1 N2 C6 157(4)
Cl2 Pt1 N2 C6 -43.9(7)
C1 N1 C3 C4 85.3(7)
C2 N1 C3 C4 -157.2(7)
Pt1 N1 C3 C4 -34.3(8)
C5 N2 C4 C3 76.8(8)
C6 N2 C4 C3 -165.9(6)
Pt1 N2 C4 C3 -43.7(7)
N1 C3 C4 N2 53.2(8)
